data_1518832
loop_
_publ_author_name
'Braunschweig, Holger'
'Radacki, Krzysztof'
'Shang, Rong'

_publ_section_title
;
 Side-on coordination of boryl and borylene complexes to cationic coinage
 metal fragments
;
_journal_issue 5
_journal_name_full 'Chem. Sci.'
_journal_page_first 2989
_journal_paper_doi 10.1039/C5SC00211G
_journal_volume 6
_journal_year 2015
_chemical_formula_moiety 'C32 H12 B F24, C36 H30 Au P2, C7 H8'
_chemical_formula_sum 'C75 H50 Au B F24 P2'
_chemical_formula_weight 1676.86
_space_group_crystal_system triclinic
_space_group_IT_number 2
_space_group_name_Hall '-P 1'
_space_group_name_H-M_alt 'P -1'
_symmetry_space_group_name_Hall '-P 1'
_symmetry_space_group_name_H-M 'P -1'
_atom_sites_solution_hydrogens geom
_atom_sites_solution_secondary iterative
_audit_creation_method SHELXL-2014/6
_audit_update_record
;
2014-11-07 deposited with the CCDC.
2015-03-09 downloaded from the CCDC.
;
_cell_angle_alpha 83.065(19)
_cell_angle_beta 74.699(13)
_cell_angle_gamma 81.63(2)
_cell_formula_units_Z 2
_cell_length_a 12.380(3)
_cell_length_b 15.772(5)
_cell_length_c 18.327(4)
_cell_measurement_reflns_used 6991
_cell_measurement_temperature 100(2)
_cell_measurement_theta_max 25.67
_cell_measurement_theta_min 2.28
_cell_volume 3402.1(16)
_computing_cell_refinement 'Saint+ ver. 7.68A (Bruker AXS)'
_computing_data_collection 'APEX2 ver. 2010.3 (Bruker AXS)'
_computing_data_reduction 'Saint+ ver. 7.68A (Bruker AXS)'
_computing_molecular_graphics 'ShelXLe (Huebschle et all, 2011)'
_computing_publication_material 'SHELXL-2014/6 (Sheldrick, 2014)'
_computing_structure_refinement 'SHELXL-2014/6 (Sheldrick, 2014)'
_computing_structure_solution 'SHELXT (Sheldrick, 2012)'
_diffrn_ambient_temperature 100(2)
_diffrn_detector_area_resol_mean 8.333
_diffrn_measured_fraction_theta_full 0.996
_diffrn_measured_fraction_theta_max 0.994
_diffrn_measurement_device_type 'Bruker X8-APEX II'
_diffrn_measurement_method '\f and \w scans'
_diffrn_radiation_type MoK\a
_diffrn_radiation_wavelength 0.71073
_diffrn_reflns_av_R_equivalents 0.0407
_diffrn_reflns_av_unetI/netI 0.0692
_diffrn_reflns_Laue_measured_fraction_full 0.996
_diffrn_reflns_Laue_measured_fraction_max 0.994
_diffrn_reflns_limit_h_max 15
_diffrn_reflns_limit_h_min -15
_diffrn_reflns_limit_k_max 19
_diffrn_reflns_limit_k_min -19
_diffrn_reflns_limit_l_max 18
_diffrn_reflns_limit_l_min -22
_diffrn_reflns_number 27388
_diffrn_reflns_point_group_measured_fraction_full 0.996
_diffrn_reflns_point_group_measured_fraction_max 0.994
_diffrn_reflns_theta_full 26.000
_diffrn_reflns_theta_max 26.372
_diffrn_reflns_theta_min 1.310
_exptl_absorpt_coefficient_mu 2.319
_exptl_absorpt_correction_T_max 0.7454
_exptl_absorpt_correction_T_min 0.5322
_exptl_absorpt_correction_type multi-scan
_exptl_absorpt_process_details 'Sadabs 2008/1 (Bruker 2008)'
_exptl_crystal_colour colourless
_exptl_crystal_density_diffrn 1.637
_exptl_crystal_description plate
_exptl_crystal_F_000 1660
_exptl_crystal_size_max 0.280
_exptl_crystal_size_mid 0.180
_exptl_crystal_size_min 0.080
_refine_diff_density_max 1.847
_refine_diff_density_min -1.207
_refine_diff_density_rms 0.121
_refine_ls_extinction_method none
_refine_ls_goodness_of_fit_ref 1.027
_refine_ls_hydrogen_treatment constr
_refine_ls_matrix_type full
_refine_ls_number_parameters 1037
_refine_ls_number_reflns 13833
_refine_ls_number_restraints 144
_refine_ls_restrained_S_all 1.063
_refine_ls_R_factor_all 0.0647
_refine_ls_R_factor_gt 0.0468
_refine_ls_shift/su_max 0.000
_refine_ls_shift/su_mean 0.000
_refine_ls_structure_factor_coef Fsqd
_refine_ls_weighting_details 'w=1/[\s^2^(Fo^2^)+(0.0505P)^2^+4.9017P] where P=(Fo^2^+2Fc^2^)/3'
_refine_ls_weighting_scheme calc
_refine_ls_wR_factor_gt 0.1030
_refine_ls_wR_factor_ref 0.1105
_reflns_Friedel_coverage 0.000
_reflns_number_gt 11283
_reflns_number_total 13833
_reflns_threshold_expression 'I > 2\s(I)'
_cod_data_source_file c5sc00211g2.cif
_cod_data_source_block 12
_cod_depositor_comments 'Adding full bibliography for 1518822--1518832.cif.'
_cod_original_cell_volume 3402.2(16)
_cod_database_code 1518832
_shelx_space_group_comment
;
The symmetry employed for this shelxl refinement is uniquely defined
by the following loop, which should always be used as a source of
symmetry information in preference to the above space-group names.
They are only intended as comments.
;
_shelx_estimated_absorpt_t_min 0.563
_shelx_estimated_absorpt_t_max 0.836
_shelxl_version_number 2014/6

loop_
_space_group_symop_operation_xyz
'x, y, z'
'-x, -y, -z'

loop_
_atom_site_label
_atom_site_type_symbol
_atom_site_fract_x
_atom_site_fract_y
_atom_site_fract_z
_atom_site_U_iso_or_equiv
_atom_site_adp_type
_atom_site_occupancy
_atom_site_site_symmetry_order
_atom_site_calc_flag
_atom_site_refinement_flags_posn
_atom_site_refinement_flags_adp
_atom_site_refinement_flags_occupancy
_atom_site_disorder_assembly
_atom_site_disorder_group
Au1 Au 0.12830(2) 0.18438(2) 0.21851(2) 0.02309(7) Uani 1 1 d . . . . .
B1 B 0.3604(4) 0.7171(3) 0.3215(3) 0.0179(11) Uani 1 1 d . . . . .
P1 P 0.06856(11) 0.12821(9) 0.12729(7) 0.0251(3) Uani 1 1 d . . . . .
P2 P 0.20626(10) 0.23147(8) 0.30511(7) 0.0196(3) Uani 1 1 d . . . . .
C1_1 C 0.0956(4) 0.0121(3) 0.1335(3) 0.0286(11) Uani 1 1 d . . . . .
C2_1 C 0.0324(5) -0.0342(4) 0.1951(3) 0.0337(13) Uani 1 1 d . . . . .
H2_1 H -0.0217 -0.0046 0.2336 0.040 Uiso 1 1 calc R U . . .
C3_1 C 0.0476(5) -0.1230(4) 0.2009(4) 0.0392(14) Uani 1 1 d . . . . .
H3_1 H 0.0041 -0.1544 0.2432 0.047 Uiso 1 1 calc R U . . .
C4_1 C 0.1262(5) -0.1660(4) 0.1450(3) 0.0403(14) Uani 1 1 d . . . . .
H4_1 H 0.1354 -0.2271 0.1484 0.048 Uiso 1 1 calc R U . . .
C5_1 C 0.1913(5) -0.1207(4) 0.0843(4) 0.0419(15) Uani 1 1 d . . . . .
H5_1 H 0.2468 -0.1506 0.0468 0.050 Uiso 1 1 calc R U . . .
C6_1 C 0.1759(5) -0.0322(4) 0.0778(3) 0.0359(13) Uani 1 1 d . . . . .
H6_1 H 0.2200 -0.0011 0.0354 0.043 Uiso 1 1 calc R U . . .
C1_2 C -0.0799(4) 0.1478(3) 0.1355(3) 0.0281(11) Uani 1 1 d . . . . .
C2_2 C -0.1338(4) 0.0936(4) 0.1049(3) 0.0334(13) Uani 1 1 d . . . . .
H2_2 H -0.0902 0.0486 0.0761 0.040 Uiso 1 1 calc R U . . .
C3_2 C -0.2493(5) 0.1054(4) 0.1162(3) 0.0369(13) Uani 1 1 d . . . . .
H3_2 H -0.2850 0.0690 0.0946 0.044 Uiso 1 1 calc R U . . .
C4_2 C -0.3131(5) 0.1697(4) 0.1588(4) 0.0402(14) Uani 1 1 d . . . . .
H4_2 H -0.3928 0.1768 0.1672 0.048 Uiso 1 1 calc R U . . .
C5_2 C -0.2622(5) 0.2237(4) 0.1892(4) 0.0406(14) Uani 1 1 d . . . . .
H5_2 H -0.3066 0.2686 0.2177 0.049 Uiso 1 1 calc R U . . .
C6_2 C -0.1459(4) 0.2125(4) 0.1782(3) 0.0308(12) Uani 1 1 d . . . . .
H6_2 H -0.1111 0.2494 0.1999 0.037 Uiso 1 1 calc R U . . .
C1_3 C 0.1441(4) 0.1636(3) 0.0321(3) 0.0277(11) Uani 1 1 d . . . . .
C2_3 C 0.0982(5) 0.1674(4) -0.0297(3) 0.0357(13) Uani 1 1 d . . . . .
H2_3 H 0.0230 0.1553 -0.0227 0.043 Uiso 1 1 calc R U . . .
C3_3 C 0.1632(5) 0.1892(4) -0.1018(3) 0.0419(15) Uani 1 1 d . . . . .
H3_3 H 0.1315 0.1933 -0.1442 0.050 Uiso 1 1 calc R U . . .
C4_3 C 0.2739(6) 0.2051(4) -0.1129(3) 0.0465(16) Uani 1 1 d . . . . .
H4_3 H 0.3179 0.2192 -0.1627 0.056 Uiso 1 1 calc R U . . .
C5_3 C 0.3201(5) 0.2003(4) -0.0510(3) 0.0405(14) Uani 1 1 d . . . . .
H5_3 H 0.3958 0.2113 -0.0583 0.049 Uiso 1 1 calc R U . . .
C6_3 C 0.2558(5) 0.1795(4) 0.0209(3) 0.0358(13) Uani 1 1 d . . . . .
H6_3 H 0.2875 0.1760 0.0632 0.043 Uiso 1 1 calc R U . . .
C1_4 C 0.2905(4) 0.1454(3) 0.3470(3) 0.0209(10) Uani 1 1 d . . . . .
C2_4 C 0.2607(4) 0.0628(3) 0.3573(3) 0.0243(11) Uani 1 1 d . . . . .
H2_4 H 0.1991 0.0512 0.3397 0.029 Uiso 1 1 calc R U . . .
C3_4 C 0.3200(4) -0.0031(3) 0.3929(3) 0.0277(11) Uani 1 1 d . . . . .
H3_4 H 0.2988 -0.0596 0.4002 0.033 Uiso 1 1 calc R U . . .
C4_4 C 0.4100(4) 0.0134(4) 0.4177(3) 0.0310(12) Uani 1 1 d . . . . .
H4_4 H 0.4500 -0.0317 0.4428 0.037 Uiso 1 1 calc R U . . .
C5_4 C 0.4423(5) 0.0947(4) 0.4063(3) 0.0371(13) Uani 1 1 d . . . . .
H5_4 H 0.5057 0.1052 0.4225 0.045 Uiso 1 1 calc R U . . .
C6_4 C 0.3829(4) 0.1615(3) 0.3714(3) 0.0275(11) Uani 1 1 d . . . . .
H6_4 H 0.4048 0.2178 0.3641 0.033 Uiso 1 1 calc R U . . .
C1_5 C 0.3037(4) 0.3094(3) 0.2582(3) 0.0198(10) Uani 1 1 d . . . . .
C2_5 C 0.3898(4) 0.2839(3) 0.1966(3) 0.0292(12) Uani 1 1 d . . . . .
H2_5 H 0.3953 0.2286 0.1795 0.035 Uiso 1 1 calc R U . . .
C3_5 C 0.4677(5) 0.3398(4) 0.1603(3) 0.0351(13) Uani 1 1 d . . . . .
H3_5 H 0.5270 0.3225 0.1183 0.042 Uiso 1 1 calc R U . . .
C4_5 C 0.4600(4) 0.4200(3) 0.1846(3) 0.0291(12) Uani 1 1 d . . . . .
H4_5 H 0.5142 0.4577 0.1596 0.035 Uiso 1 1 calc R U . . .
C5_5 C 0.3738(4) 0.4456(3) 0.2450(3) 0.0268(11) Uani 1 1 d . . . . .
H5_5 H 0.3680 0.5013 0.2615 0.032 Uiso 1 1 calc R U . . .
C6_5 C 0.2950(4) 0.3900(3) 0.2820(3) 0.0206(10) Uani 1 1 d . . . . .
H6_5 H 0.2353 0.4078 0.3237 0.025 Uiso 1 1 calc R U . . .
C1_6 C 0.1069(4) 0.2856(3) 0.3819(3) 0.0226(10) Uani 1 1 d . . . . .
C2_6 C 0.1267(4) 0.2797(3) 0.4540(3) 0.0239(11) Uani 1 1 d . . . . .
H2_6 H 0.1887 0.2421 0.4651 0.029 Uiso 1 1 calc R U . . .
C3_6 C 0.0559(4) 0.3288(4) 0.5092(3) 0.0322(12) Uani 1 1 d . . . . .
H3_6 H 0.0694 0.3253 0.5582 0.039 Uiso 1 1 calc R U . . .
C4_6 C -0.0345(4) 0.3829(4) 0.4929(3) 0.0344(13) Uani 1 1 d . . . . .
H4_6 H -0.0818 0.4177 0.5305 0.041 Uiso 1 1 calc R U . . .
C5_6 C -0.0568(4) 0.3870(4) 0.4226(3) 0.0361(14) Uani 1 1 d . . . . .
H5_6 H -0.1207 0.4230 0.4124 0.043 Uiso 1 1 calc R U . . .
C6_6 C 0.0142(4) 0.3386(3) 0.3670(3) 0.0285(12) Uani 1 1 d . . . . .
H6_6 H -0.0007 0.3416 0.3184 0.034 Uiso 1 1 calc R U . . .
C1_7 C 0.4418(4) 0.7929(3) 0.2862(3) 0.0205(10) Uani 1 1 d . . . . .
C2_7 C 0.5312(4) 0.8026(3) 0.3171(3) 0.0207(10) Uani 1 1 d . . . . .
H2_7 H 0.5506 0.7602 0.3544 0.025 Uiso 1 1 calc R U . . .
C3_7 C 0.5921(4) 0.8730(3) 0.2941(3) 0.0249(11) Uani 1 1 d . . . . .
C4_7 C 0.5666(4) 0.9362(3) 0.2400(3) 0.0267(11) Uani 1 1 d . . . . .
H4_7 H 0.6084 0.9840 0.2246 0.032 Uiso 1 1 calc R U . . .
C5_7 C 0.4777(4) 0.9278(3) 0.2084(3) 0.0253(11) Uani 1 1 d . . . . .
C6_7 C 0.4168(4) 0.8576(3) 0.2321(3) 0.0213(10) Uani 1 1 d . . . . .
H6_7 H 0.3559 0.8537 0.2107 0.026 Uiso 1 1 calc R U . . .
C7_7 C 0.6893(4) 0.8779(4) 0.3279(3) 0.0328(13) Uani 1 1 d . . . . .
C8_7 C 0.4463(5) 0.9938(4) 0.1508(3) 0.0343(13) Uani 1 1 d . . . . .
F9_7 F 0.7748(3) 0.8188(3) 0.3033(2) 0.0688(13) Uani 1 1 d . . . . .
F10_7 F 0.6635(3) 0.8649(3) 0.4019(2) 0.0682(13) Uani 1 1 d . . . . .
F11_7 F 0.7308(4) 0.9518(3) 0.3099(3) 0.0876(17) Uani 1 1 d . . . . .
F12_7 F 0.4519(4) 0.9617(3) 0.0857(2) 0.0825(15) Uani 1 1 d . . . . .
F13_7 F 0.5020(5) 1.0580(3) 0.1358(4) 0.129(3) Uani 1 1 d . . . . .
F14_7 F 0.3379(3) 1.0266(3) 0.1701(2) 0.0673(12) Uani 1 1 d . . . . .
C1_8 C 0.3033(4) 0.6867(3) 0.2590(3) 0.0206(10) Uani 1 1 d . . . . .
C2_8 C 0.3630(4) 0.6785(3) 0.1833(3) 0.0222(10) Uani 1 1 d . . . . .
H2_8 H 0.4346 0.6991 0.1656 0.027 Uiso 1 1 calc R U . . .
C3_8 C 0.3211(4) 0.6416(3) 0.1335(3) 0.0245(11) Uani 1 1 d . . . . .
C4_8 C 0.2167(4) 0.6116(3) 0.1553(3) 0.0256(11) Uani 1 1 d . . . . .
H4_8 H 0.1888 0.5855 0.1210 0.031 Uiso 1 1 calc R U . . .
C5_8 C 0.1545(4) 0.6212(3) 0.2292(3) 0.0223(10) Uani 1 1 d . . . . .
C6_8 C 0.1968(4) 0.6570(3) 0.2799(3) 0.0216(10) Uani 1 1 d . . . . .
H6_8 H 0.1522 0.6616 0.3304 0.026 Uiso 1 1 calc R U . . .
C7_8 C 0.3907(4) 0.6365(4) 0.0526(3) 0.0289(12) Uani 1 1 d . . . . .
C8_8 C 0.0372(4) 0.5953(4) 0.2540(3) 0.0306(12) Uani 1 1 d . . . . .
F9_8 F 0.4821(12) 0.5786(7) 0.0471(8) 0.065(4) Uani 0.5 1 d . U P A 1
F10_8 F 0.4329(9) 0.7093(7) 0.0230(6) 0.046(3) Uani 0.5 1 d . U P A 1
F11_8 F 0.3330(9) 0.6244(8) 0.0056(6) 0.060(3) Uani 0.5 1 d . U P A 1
F15_8 F 0.3848(12) 0.7108(10) 0.0141(8) 0.093(5) Uani 0.5 1 d . U P A 2
F16_8 F 0.3611(10) 0.5822(7) 0.0161(7) 0.057(3) Uani 0.5 1 d . U P A 2
F17_8 F 0.4967(11) 0.6136(9) 0.0476(8) 0.066(4) Uani 0.5 1 d . U P A 2
F12_8 F -0.0036(6) 0.5862(7) 0.1941(5) 0.054(2) Uani 0.5 1 d . U P B 1
F13_8 F -0.0364(8) 0.6586(7) 0.2873(5) 0.046(3) Uani 0.5 1 d . U P B 1
F14_8 F 0.0299(9) 0.5297(7) 0.3019(7) 0.070(3) Uani 0.5 1 d . U P B 1
F18_8 F 0.0083(8) 0.5673(7) 0.3287(5) 0.054(3) Uani 0.5 1 d . U P B 2
F19_8 F 0.0226(6) 0.5297(6) 0.2221(5) 0.052(2) Uani 0.5 1 d . U P B 2
F20_8 F -0.0387(9) 0.6586(8) 0.2474(7) 0.072(4) Uani 0.5 1 d . U P B 2
C1_9 C 0.2661(4) 0.7601(3) 0.3920(3) 0.0186(10) Uani 1 1 d . . . . .
C2_9 C 0.1678(4) 0.8109(3) 0.3814(3) 0.0194(10) Uani 1 1 d . . . . .
H2_9 H 0.1525 0.8162 0.3328 0.023 Uiso 1 1 calc R U . . .
C3_9 C 0.0921(4) 0.8538(3) 0.4393(3) 0.0226(10) Uani 1 1 d . . . . .
C4_9 C 0.1131(4) 0.8501(3) 0.5101(3) 0.0257(11) Uani 1 1 d . . . . .
H4_9 H 0.0617 0.8795 0.5499 0.031 Uiso 1 1 calc R U . . .
C5_9 C 0.2119(4) 0.8018(3) 0.5214(3) 0.0239(11) Uani 1 1 d . . . . .
C6_9 C 0.2858(4) 0.7576(3) 0.4639(3) 0.0225(10) Uani 1 1 d . . . . .
H6_9 H 0.3518 0.7246 0.4737 0.027 Uiso 1 1 calc R U . . .
C7_9 C -0.0107(4) 0.9064(3) 0.4232(3) 0.0268(11) Uani 1 1 d . . . . .
C8_9 C 0.2383(5) 0.8003(4) 0.5966(3) 0.0343(13) Uani 1 1 d . . . . .
F9_9 F -0.0668(2) 0.8631(2) 0.38973(19) 0.0378(8) Uani 1 1 d . . . . .
F10_9 F 0.0141(2) 0.97760(19) 0.37637(17) 0.0326(7) Uani 1 1 d . . . . .
F11_9 F -0.0847(2) 0.9340(2) 0.48589(18) 0.0387(8) Uani 1 1 d . . . . .
F12_9 F 0.3443(7) 0.7601(6) 0.5996(4) 0.053(2) Uani 0.5 1 d . U P C 1
F13_9 F 0.1673(10) 0.7727(10) 0.6533(5) 0.086(3) Uani 0.5 1 d . U P C 1
F14_9 F 0.2557(9) 0.8790(5) 0.6107(5) 0.056(2) Uani 0.5 1 d . U P C 1
F15_9 F 0.1483(9) 0.8383(7) 0.6477(4) 0.070(3) Uani 0.5 1 d . U P C 2
F16_9 F 0.3194(12) 0.8335(11) 0.5958(6) 0.101(4) Uani 0.5 1 d . U P C 2
F17_9 F 0.2406(9) 0.7205(5) 0.6306(5) 0.056(2) Uani 0.5 1 d . U P C 2
C1_10 C 0.4301(4) 0.6265(3) 0.3468(3) 0.0193(10) Uani 1 1 d . . . . .
C2_10 C 0.3806(4) 0.5668(3) 0.4034(3) 0.0204(10) Uani 1 1 d . . . . .
H2_10 H 0.3067 0.5822 0.4335 0.024 Uiso 1 1 calc R U . . .
C3_10 C 0.4353(4) 0.4859(3) 0.4175(3) 0.0224(10) Uani 1 1 d . . . . .
C4_10 C 0.5435(4) 0.4604(3) 0.3750(3) 0.0256(11) Uani 1 1 d . . . . .
H4_10 H 0.5813 0.4049 0.3846 0.031 Uiso 1 1 calc R U . . .
C5_10 C 0.5944(4) 0.5186(3) 0.3181(3) 0.0249(11) Uani 1 1 d . . . . .
C6_10 C 0.5388(4) 0.5995(3) 0.3044(3) 0.0223(10) Uani 1 1 d . . . . .
H6_10 H 0.5759 0.6379 0.2648 0.027 Uiso 1 1 calc R U . . .
C7_10 C 0.3778(4) 0.4212(3) 0.4766(3) 0.0288(12) Uani 1 1 d . . . . .
C8_10 C 0.7110(4) 0.4932(4) 0.2703(3) 0.0325(13) Uani 1 1 d . . . . .
F9_10 F 0.3375(4) 0.3646(3) 0.4472(2) 0.0716(14) Uani 1 1 d . . . . .
F10_10 F 0.4456(3) 0.3748(2) 0.5157(2) 0.0510(10) Uani 1 1 d . . . . .
F11_10 F 0.2937(4) 0.4574(2) 0.5280(2) 0.0758(15) Uani 1 1 d . . . . .
F12_10 F 0.7150(6) 0.4273(7) 0.2314(7) 0.066(3) Uani 0.5 1 d . U P D 1
F13_10 F 0.7868(6) 0.4716(9) 0.3078(5) 0.059(2) Uani 0.5 1 d . U P D 1
F14_10 F 0.7529(7) 0.5558(6) 0.2183(6) 0.062(3) Uani 0.5 1 d . U P D 1
F15_10 F 0.7808(7) 0.5390(9) 0.2844(8) 0.085(3) Uani 0.5 1 d . U P D 2
F16_10 F 0.7158(8) 0.5013(10) 0.2006(5) 0.078(3) Uani 0.5 1 d . U P D 2
F17_10 F 0.7526(9) 0.4147(7) 0.2883(7) 0.082(3) Uani 0.5 1 d . U P D 2
C1_11 C 0.9724(6) 0.6116(4) -0.0322(4) 0.0462(16) Uani 1 1 d . . . . .
C2_11 C 0.9618(6) 0.6097(4) -0.1058(4) 0.0496(17) Uani 1 1 d . . . . .
H2_11 H 1.0255 0.6141 -0.1478 0.059 Uiso 1 1 calc R U . . .
C3_11 C 0.8588(7) 0.6014(4) -0.1172(5) 0.059(2) Uani 1 1 d . . . . .
H3_11 H 0.8521 0.6007 -0.1675 0.071 Uiso 1 1 calc R U . . .
C4_11 C 0.7657(7) 0.5942(5) -0.0581(5) 0.065(2) Uani 1 1 d . . . . .
H4_11 H 0.6952 0.5886 -0.0674 0.077 Uiso 1 1 calc R U . . .
C5_11 C 0.7748(7) 0.5953(5) 0.0154(5) 0.066(2) Uani 1 1 d . . . . .
H5_11 H 0.7107 0.5903 0.0571 0.080 Uiso 1 1 calc R U . . .
C6_11 C 0.8772(6) 0.6037(4) 0.0273(4) 0.0558(18) Uani 1 1 d . . . . .
H6_11 H 0.8833 0.6041 0.0779 0.067 Uiso 1 1 calc R U . . .
C7_11 C 1.0846(7) 0.6210(5) -0.0166(5) 0.068(2) Uani 1 1 d . . . . .
H7A_11 H 1.1079 0.5699 0.0142 0.102 Uiso 1 1 calc R U . . .
H7B_11 H 1.0765 0.6722 0.0107 0.102 Uiso 1 1 calc R U . . .
H7C_11 H 1.1418 0.6270 -0.0649 0.102 Uiso 1 1 calc R U . . .

loop_
_atom_site_aniso_label
_atom_site_aniso_U_11
_atom_site_aniso_U_22
_atom_site_aniso_U_33
_atom_site_aniso_U_23
_atom_site_aniso_U_13
_atom_site_aniso_U_12
Au1 0.02407(10) 0.02448(11) 0.02328(11) -0.00782(7) -0.00612(7) -0.00610(7)
B1 0.016(2) 0.015(3) 0.023(3) -0.004(2) -0.002(2) -0.004(2)
P1 0.0268(7) 0.0276(7) 0.0225(7) -0.0078(5) -0.0060(6) -0.0038(5)
P2 0.0209(6) 0.0185(6) 0.0205(6) -0.0051(5) -0.0028(5) -0.0074(5)
C1_1 0.026(3) 0.031(3) 0.031(3) -0.005(2) -0.011(2) -0.004(2)
C2_1 0.032(3) 0.036(3) 0.034(3) -0.005(2) -0.008(2) -0.003(2)
C3_1 0.039(3) 0.036(3) 0.044(4) -0.002(3) -0.012(3) -0.009(3)
C4_1 0.048(4) 0.029(3) 0.048(4) -0.001(3) -0.022(3) -0.001(3)
C5_1 0.047(4) 0.032(3) 0.046(4) -0.012(3) -0.013(3) 0.006(3)
C6_1 0.036(3) 0.037(3) 0.035(3) -0.006(3) -0.010(3) -0.003(3)
C1_2 0.031(3) 0.029(3) 0.024(3) -0.005(2) -0.006(2) -0.004(2)
C2_2 0.027(3) 0.038(3) 0.038(3) -0.013(3) -0.010(2) -0.004(2)
C3_2 0.032(3) 0.044(4) 0.040(3) -0.009(3) -0.010(3) -0.011(3)
C4_2 0.021(3) 0.047(4) 0.053(4) -0.010(3) -0.009(3) -0.003(2)
C5_2 0.034(3) 0.036(3) 0.051(4) -0.013(3) -0.008(3) 0.003(3)
C6_2 0.024(3) 0.032(3) 0.036(3) -0.006(2) -0.004(2) -0.007(2)
C1_3 0.028(3) 0.030(3) 0.026(3) -0.008(2) -0.006(2) -0.002(2)
C2_3 0.029(3) 0.047(4) 0.032(3) -0.008(3) -0.004(2) -0.012(3)
C3_3 0.043(3) 0.053(4) 0.032(3) -0.008(3) -0.009(3) -0.013(3)
C4_3 0.055(4) 0.050(4) 0.028(3) -0.009(3) 0.004(3) -0.005(3)
C5_3 0.028(3) 0.045(4) 0.045(4) -0.011(3) 0.004(3) -0.009(3)
C6_3 0.031(3) 0.038(3) 0.038(3) -0.004(3) -0.006(3) -0.007(2)
C1_4 0.021(2) 0.023(3) 0.017(2) -0.0060(19) -0.0005(19) -0.0037(19)
C2_4 0.020(2) 0.027(3) 0.026(3) -0.005(2) -0.003(2) -0.009(2)
C3_4 0.034(3) 0.020(3) 0.026(3) -0.002(2) 0.001(2) -0.008(2)
C4_4 0.033(3) 0.032(3) 0.027(3) 0.001(2) -0.009(2) 0.001(2)
C5_4 0.037(3) 0.039(3) 0.040(3) -0.003(3) -0.016(3) -0.008(3)
C6_4 0.028(3) 0.028(3) 0.031(3) -0.003(2) -0.012(2) -0.011(2)
C1_5 0.021(2) 0.025(3) 0.015(2) -0.0028(19) -0.0032(19) -0.0097(19)
C2_5 0.034(3) 0.025(3) 0.027(3) -0.007(2) 0.000(2) -0.011(2)
C3_5 0.035(3) 0.041(3) 0.023(3) -0.004(2) 0.004(2) -0.006(3)
C4_5 0.028(3) 0.027(3) 0.030(3) 0.005(2) -0.002(2) -0.013(2)
C5_5 0.031(3) 0.020(3) 0.029(3) -0.001(2) -0.006(2) -0.010(2)
C6_5 0.022(2) 0.020(2) 0.020(2) -0.0052(19) -0.002(2) -0.0063(19)
C1_6 0.019(2) 0.025(3) 0.024(3) -0.003(2) 0.001(2) -0.014(2)
C2_6 0.027(3) 0.024(3) 0.021(3) -0.005(2) 0.000(2) -0.012(2)
C3_6 0.034(3) 0.035(3) 0.027(3) -0.008(2) 0.001(2) -0.015(2)
C4_6 0.031(3) 0.034(3) 0.032(3) -0.012(2) 0.013(2) -0.015(2)
C5_6 0.023(3) 0.036(3) 0.042(3) -0.002(3) 0.005(2) -0.005(2)
C6_6 0.022(3) 0.032(3) 0.029(3) -0.001(2) -0.001(2) -0.008(2)
C1_7 0.014(2) 0.022(3) 0.022(2) -0.0044(19) 0.0017(19) -0.0037(18)
C2_7 0.017(2) 0.020(2) 0.026(3) -0.002(2) -0.006(2) -0.0061(19)
C3_7 0.020(2) 0.031(3) 0.026(3) -0.007(2) -0.004(2) -0.009(2)
C4_7 0.024(3) 0.028(3) 0.028(3) -0.001(2) -0.002(2) -0.016(2)
C5_7 0.024(3) 0.024(3) 0.029(3) -0.006(2) -0.005(2) -0.006(2)
C6_7 0.014(2) 0.026(3) 0.026(3) -0.009(2) -0.005(2) -0.0035(19)
C7_7 0.025(3) 0.041(3) 0.037(3) -0.008(3) -0.009(2) -0.011(2)
C8_7 0.040(3) 0.025(3) 0.037(3) 0.002(2) -0.005(3) -0.012(2)
F9_7 0.034(2) 0.100(4) 0.087(3) -0.050(3) -0.032(2) 0.010(2)
F10_7 0.042(2) 0.138(4) 0.036(2) -0.013(2) -0.0175(18) -0.029(2)
F11_7 0.096(3) 0.064(3) 0.141(4) 0.030(3) -0.089(3) -0.055(3)
F12_7 0.137(4) 0.058(3) 0.034(2) 0.0047(19) -0.016(2) 0.031(3)
F13_7 0.127(4) 0.086(4) 0.221(7) 0.109(4) -0.141(5) -0.083(3)
F14_7 0.054(2) 0.076(3) 0.065(3) 0.013(2) -0.022(2) 0.011(2)
C1_8 0.016(2) 0.018(2) 0.028(3) -0.004(2) -0.004(2) -0.0033(18)
C2_8 0.017(2) 0.027(3) 0.024(3) -0.005(2) -0.004(2) -0.007(2)
C3_8 0.021(2) 0.030(3) 0.023(3) -0.009(2) -0.004(2) -0.004(2)
C4_8 0.023(2) 0.028(3) 0.030(3) -0.012(2) -0.008(2) -0.006(2)
C5_8 0.015(2) 0.024(3) 0.028(3) -0.010(2) 0.001(2) -0.0079(19)
C6_8 0.019(2) 0.021(3) 0.024(3) -0.006(2) -0.001(2) -0.0049(19)
C7_8 0.024(3) 0.039(3) 0.025(3) -0.010(2) -0.001(2) -0.009(2)
C8_8 0.025(3) 0.035(3) 0.033(3) -0.011(2) -0.001(2) -0.012(2)
F9_8 0.072(7) 0.050(6) 0.040(5) -0.005(5) 0.026(5) 0.024(5)
F10_8 0.063(5) 0.048(5) 0.023(4) -0.015(4) 0.017(4) -0.041(5)
F11_8 0.048(5) 0.116(8) 0.027(4) -0.012(6) -0.006(4) -0.039(6)
F15_8 0.125(9) 0.067(7) 0.050(6) 0.005(5) 0.018(6) 0.031(7)
F16_8 0.065(6) 0.068(6) 0.040(5) -0.038(5) 0.017(4) -0.038(5)
F17_8 0.038(5) 0.116(9) 0.046(5) -0.023(7) -0.004(4) -0.012(6)
F12_8 0.034(4) 0.095(6) 0.043(4) -0.024(4) -0.005(3) -0.035(4)
F13_8 0.021(4) 0.058(5) 0.060(5) -0.034(5) 0.002(4) -0.012(3)
F14_8 0.040(5) 0.064(6) 0.102(8) 0.034(5) -0.017(5) -0.025(4)
F18_8 0.043(5) 0.087(7) 0.036(4) -0.005(4) 0.004(3) -0.048(5)
F19_8 0.035(4) 0.065(5) 0.060(5) -0.041(4) 0.012(4) -0.036(4)
F20_8 0.028(4) 0.065(6) 0.115(8) 0.031(6) -0.018(6) -0.008(4)
C1_9 0.019(2) 0.016(2) 0.021(2) -0.0019(18) -0.0002(19) -0.0116(18)
C2_9 0.019(2) 0.021(2) 0.020(2) -0.0028(19) -0.0047(19) -0.0102(19)
C3_9 0.017(2) 0.019(2) 0.031(3) -0.003(2) 0.001(2) -0.0094(19)
C4_9 0.031(3) 0.021(3) 0.024(3) -0.007(2) 0.002(2) -0.010(2)
C5_9 0.030(3) 0.017(2) 0.023(3) -0.0035(19) 0.000(2) -0.011(2)
C6_9 0.027(3) 0.014(2) 0.026(3) -0.0005(19) -0.003(2) -0.009(2)
C7_9 0.023(3) 0.023(3) 0.032(3) -0.010(2) 0.003(2) -0.005(2)
C8_9 0.042(3) 0.038(3) 0.024(3) -0.009(2) -0.005(3) -0.012(3)
F9_9 0.0222(15) 0.0388(19) 0.057(2) -0.0187(16) -0.0131(15) -0.0005(13)
F10_9 0.0295(16) 0.0269(17) 0.0373(17) -0.0013(13) -0.0034(14) -0.0007(13)
F11_9 0.0275(16) 0.0393(19) 0.0401(18) -0.0141(15) 0.0075(14) 0.0047(14)
F12_9 0.069(5) 0.060(5) 0.035(4) -0.030(3) -0.036(4) 0.035(4)
F13_9 0.089(6) 0.137(8) 0.045(5) 0.006(6) -0.016(5) -0.065(6)
F14_9 0.087(6) 0.035(4) 0.068(5) -0.024(4) -0.061(5) 0.012(4)
F15_9 0.094(6) 0.083(6) 0.024(4) -0.026(4) -0.020(4) 0.047(5)
F16_9 0.101(7) 0.153(9) 0.072(6) -0.009(7) -0.034(6) -0.072(7)
F17_9 0.101(6) 0.034(4) 0.043(4) -0.003(3) -0.047(4) 0.009(4)
C1_10 0.017(2) 0.021(3) 0.022(2) -0.0042(19) -0.008(2) -0.0064(19)
C2_10 0.017(2) 0.025(3) 0.022(2) -0.006(2) -0.0045(19) -0.0075(19)
C3_10 0.026(3) 0.022(3) 0.022(3) -0.001(2) -0.007(2) -0.009(2)
C4_10 0.020(2) 0.023(3) 0.036(3) -0.008(2) -0.009(2) -0.002(2)
C5_10 0.017(2) 0.026(3) 0.032(3) -0.008(2) -0.002(2) -0.006(2)
C6_10 0.019(2) 0.026(3) 0.022(3) -0.005(2) -0.001(2) -0.010(2)
C7_10 0.033(3) 0.026(3) 0.029(3) -0.002(2) -0.008(2) -0.008(2)
C8_10 0.023(3) 0.030(3) 0.043(3) -0.005(3) -0.005(3) -0.002(2)
F9_10 0.116(4) 0.079(3) 0.045(2) 0.018(2) -0.037(2) -0.080(3)
F10_10 0.050(2) 0.050(2) 0.056(2) 0.0257(18) -0.0269(19) -0.0189(18)
F11_10 0.074(3) 0.039(2) 0.072(3) 0.018(2) 0.040(2) 0.005(2)
F12_10 0.030(4) 0.079(6) 0.093(6) -0.065(5) 0.008(4) -0.010(4)
F13_10 0.027(4) 0.098(7) 0.046(4) -0.001(5) -0.015(3) 0.016(4)
F14_10 0.037(4) 0.041(4) 0.070(5) 0.027(4) 0.031(4) 0.011(3)
F15_10 0.035(4) 0.095(7) 0.123(8) -0.052(6) 0.011(5) -0.021(5)
F16_10 0.041(5) 0.126(8) 0.044(5) -0.004(5) 0.008(4) 0.027(5)
F17_10 0.052(5) 0.053(5) 0.100(7) 0.016(5) 0.029(5) 0.020(4)
C1_11 0.055(4) 0.031(3) 0.063(4) -0.002(3) -0.034(4) -0.007(3)
C2_11 0.067(4) 0.032(4) 0.059(4) 0.000(3) -0.030(4) -0.013(3)
C3_11 0.093(6) 0.038(4) 0.066(5) 0.003(3) -0.055(5) -0.009(4)
C4_11 0.060(5) 0.049(5) 0.098(7) -0.010(4) -0.046(5) -0.001(4)
C5_11 0.065(5) 0.049(5) 0.091(6) -0.011(4) -0.028(5) -0.005(4)
C6_11 0.067(5) 0.048(4) 0.060(5) -0.011(3) -0.030(4) -0.003(4)
C7_11 0.076(5) 0.056(5) 0.093(6) 0.009(4) -0.056(5) -0.020(4)

loop_
_atom_type_symbol
_atom_type_description
_atom_type_scat_dispersion_real
_atom_type_scat_dispersion_imag
_atom_type_scat_source
C C 0.0033 0.0016 'International Tables Vol C Tables 4.2.6.8 and 6.1.1.4'
H H 0.0000 0.0000 'International Tables Vol C Tables 4.2.6.8 and 6.1.1.4'
B B 0.0013 0.0007 'International Tables Vol C Tables 4.2.6.8 and 6.1.1.4'
F F 0.0171 0.0103 'International Tables Vol C Tables 4.2.6.8 and 6.1.1.4'
Au Au -2.0133 8.8022 'International Tables Vol C Tables 4.2.6.8 and 6.1.1.4'
P P 0.1023 0.0942 'International Tables Vol C Tables 4.2.6.8 and 6.1.1.4'

loop_
_geom_angle_atom_site_label_1
_geom_angle_atom_site_label_2
_geom_angle_atom_site_label_3
_geom_angle
P2 Au1 P1 173.81(5)
C1_2 P1 Au1 114.94(17)
C1_1 P1 Au1 111.47(17)
C1_3 P1 Au1 111.80(17)
C1_4 P2 Au1 112.25(16)
C1_6 P2 Au1 115.55(16)
C1_5 P2 Au1 110.31(15)
C2_1 C1_1 C6_1 119.2(5)
C2_1 C1_1 P1 118.4(4)
C6_1 C1_1 P1 122.3(4)
C3_1 C2_1 C1_1 120.4(5)
C3_1 C2_1 H2_1 119.8
C1_1 C2_1 H2_1 119.8
C4_1 C3_1 C2_1 119.9(6)
C4_1 C3_1 H3_1 120.1
C2_1 C3_1 H3_1 120.1
C5_1 C4_1 C3_1 120.3(6)
C5_1 C4_1 H4_1 119.9
C3_1 C4_1 H4_1 119.9
C6_1 C5_1 C4_1 120.2(6)
C6_1 C5_1 H5_1 119.9
C4_1 C5_1 H5_1 119.9
C5_1 C6_1 C1_1 120.0(6)
C5_1 C6_1 H6_1 120.0
C1_1 C6_1 H6_1 120.0
C6_2 C1_2 C2_2 118.5(5)
C6_2 C1_2 P1 120.5(4)
C2_2 C1_2 P1 120.8(4)
C3_2 C2_2 C1_2 120.5(5)
C3_2 C2_2 H2_2 119.8
C1_2 C2_2 H2_2 119.8
C4_2 C3_2 C2_2 120.1(5)
C4_2 C3_2 H3_2 119.9
C2_2 C3_2 H3_2 119.9
C5_2 C4_2 C3_2 120.5(5)
C5_2 C4_2 H4_2 119.8
C3_2 C4_2 H4_2 119.8
C4_2 C5_2 C6_2 119.9(5)
C4_2 C5_2 H5_2 120.0
C6_2 C5_2 H5_2 120.0
C5_2 C6_2 C1_2 120.5(5)
C5_2 C6_2 H6_2 119.7
C1_2 C6_2 H6_2 119.7
C2_3 C1_3 C6_3 119.9(5)
C2_3 C1_3 P1 122.1(4)
C6_3 C1_3 P1 117.8(4)
C1_3 C2_3 C3_3 119.2(5)
C1_3 C2_3 H2_3 120.4
C3_3 C2_3 H2_3 120.4
C2_3 C3_3 C4_3 120.9(6)
C2_3 C3_3 H3_3 119.5
C4_3 C3_3 H3_3 119.5
C3_3 C4_3 C5_3 119.7(6)
C3_3 C4_3 H4_3 120.1
C5_3 C4_3 H4_3 120.1
C6_3 C5_3 C4_3 119.8(5)
C6_3 C5_3 H5_3 120.1
C4_3 C5_3 H5_3 120.1
C5_3 C6_3 C1_3 120.4(6)
C5_3 C6_3 H6_3 119.8
C1_3 C6_3 H6_3 119.8
C2_4 C1_4 C6_4 119.4(5)
C2_4 C1_4 P2 119.4(4)
C6_4 C1_4 P2 121.2(4)
C3_4 C2_4 C1_4 120.4(5)
C3_4 C2_4 H2_4 119.8
C1_4 C2_4 H2_4 119.8
C4_4 C3_4 C2_4 119.9(5)
C4_4 C3_4 H3_4 120.0
C2_4 C3_4 H3_4 120.0
C5_4 C4_4 C3_4 120.4(5)
C5_4 C4_4 H4_4 119.8
C3_4 C4_4 H4_4 119.8
C4_4 C5_4 C6_4 120.3(5)
C4_4 C5_4 H5_4 119.9
C6_4 C5_4 H5_4 119.9
C5_4 C6_4 C1_4 119.6(5)
C5_4 C6_4 H6_4 120.2
C1_4 C6_4 H6_4 120.2
C6_5 C1_5 C2_5 120.1(4)
C6_5 C1_5 P2 122.7(4)
C2_5 C1_5 P2 117.2(4)
C1_5 C2_5 C3_5 119.4(5)
C1_5 C2_5 H2_5 120.3
C3_5 C2_5 H2_5 120.3
C4_5 C3_5 C2_5 120.6(5)
C4_5 C3_5 H3_5 119.7
C2_5 C3_5 H3_5 119.7
C3_5 C4_5 C5_5 119.9(5)
C3_5 C4_5 H4_5 120.0
C5_5 C4_5 H4_5 120.0
C4_5 C5_5 C6_5 120.0(5)
C4_5 C5_5 H5_5 120.0
C6_5 C5_5 H5_5 120.0
C1_5 C6_5 C5_5 119.9(4)
C1_5 C6_5 H6_5 120.0
C5_5 C6_5 H6_5 120.0
C6_6 C1_6 C2_6 119.6(5)
C6_6 C1_6 P2 119.1(4)
C2_6 C1_6 P2 121.1(4)
C3_6 C2_6 C1_6 119.8(5)
C3_6 C2_6 H2_6 120.1
C1_6 C2_6 H2_6 120.1
C4_6 C3_6 C2_6 119.9(5)
C4_6 C3_6 H3_6 120.1
C2_6 C3_6 H3_6 120.1
C5_6 C4_6 C3_6 120.7(5)
C5_6 C4_6 H4_6 119.7
C3_6 C4_6 H4_6 119.7
C4_6 C5_6 C6_6 119.7(5)
C4_6 C5_6 H5_6 120.2
C6_6 C5_6 H5_6 120.2
C5_6 C6_6 C1_6 120.3(5)
C5_6 C6_6 H6_6 119.9
C1_6 C6_6 H6_6 119.9
C6_7 C1_7 C2_7 116.5(4)
C6_7 C1_7 B1 122.1(4)
C2_7 C1_7 B1 120.8(4)
C3_7 C2_7 C1_7 121.4(5)
C3_7 C2_7 H2_7 119.3
C1_7 C2_7 H2_7 119.3
C4_7 C3_7 C2_7 121.2(4)
C4_7 C3_7 C7_7 120.2(5)
C2_7 C3_7 C7_7 118.6(5)
C3_7 C4_7 C5_7 118.3(5)
C3_7 C4_7 H4_7 120.8
C5_7 C4_7 H4_7 120.8
C6_7 C5_7 C4_7 120.0(5)
C6_7 C5_7 C8_7 119.4(5)
C4_7 C5_7 C8_7 120.5(5)
C5_7 C6_7 C1_7 122.5(4)
C5_7 C6_7 H6_7 118.7
C1_7 C6_7 H6_7 118.7
F10_7 C7_7 F11_7 107.3(5)
F10_7 C7_7 F9_7 105.8(5)
F11_7 C7_7 F9_7 105.4(5)
F10_7 C7_7 C3_7 113.2(4)
F11_7 C7_7 C3_7 113.1(5)
F9_7 C7_7 C3_7 111.4(4)
F13_7 C8_7 F12_7 108.2(6)
F13_7 C8_7 F14_7 105.7(5)
F12_7 C8_7 F14_7 100.9(5)
F13_7 C8_7 C5_7 115.1(5)
F12_7 C8_7 C5_7 112.8(5)
F14_7 C8_7 C5_7 113.0(5)
C2_8 C1_8 C6_8 115.3(4)
C2_8 C1_8 B1 122.2(4)
C6_8 C1_8 B1 122.1(4)
C3_8 C2_8 C1_8 122.1(4)
C3_8 C2_8 H2_8 118.9
C1_8 C2_8 H2_8 118.9
C2_8 C3_8 C4_8 121.8(4)
C2_8 C3_8 C7_8 118.5(4)
C4_8 C3_8 C7_8 119.6(4)
C3_8 C4_8 C5_8 117.1(4)
C3_8 C4_8 H4_8 121.4
C5_8 C4_8 H4_8 121.4
C4_8 C5_8 C6_8 121.3(4)
C4_8 C5_8 C8_8 119.1(4)
C6_8 C5_8 C8_8 119.5(4)
C5_8 C6_8 C1_8 122.2(4)
C5_8 C6_8 H6_8 118.9
C1_8 C6_8 H6_8 118.9
F17_8 C7_8 F16_8 105.2(9)
F17_8 C7_8 F15_8 105.7(10)
F16_8 C7_8 F15_8 107.3(10)
F11_8 C7_8 F10_8 102.8(8)
F11_8 C7_8 F9_8 111.0(9)
F10_8 C7_8 F9_8 103.5(8)
F17_8 C7_8 C3_8 113.1(8)
F16_8 C7_8 C3_8 113.9(6)
F15_8 C7_8 C3_8 111.0(8)
F11_8 C7_8 C3_8 113.6(6)
F10_8 C7_8 C3_8 112.6(6)
F9_8 C7_8 C3_8 112.4(7)
F20_8 C8_8 F19_8 110.3(9)
F14_8 C8_8 F13_8 106.7(8)
F14_8 C8_8 F12_8 112.6(8)
F13_8 C8_8 F12_8 101.7(7)
F20_8 C8_8 F18_8 103.9(8)
F19_8 C8_8 F18_8 101.9(7)
F14_8 C8_8 C5_8 112.5(6)
F20_8 C8_8 C5_8 112.5(7)
F19_8 C8_8 C5_8 114.8(5)
F13_8 C8_8 C5_8 110.9(6)
F12_8 C8_8 C5_8 111.9(5)
F18_8 C8_8 C5_8 112.4(6)
C6_9 C1_9 C2_9 115.9(4)
C6_9 C1_9 B1 121.7(4)
C2_9 C1_9 B1 121.9(4)
C3_9 C2_9 C1_9 122.4(4)
C3_9 C2_9 H2_9 118.8
C1_9 C2_9 H2_9 118.8
C4_9 C3_9 C2_9 120.6(5)
C4_9 C3_9 C7_9 120.4(4)
C2_9 C3_9 C7_9 119.0(5)
C3_9 C4_9 C5_9 118.0(5)
C3_9 C4_9 H4_9 121.0
C5_9 C4_9 H4_9 121.0
C6_9 C5_9 C4_9 121.0(5)
C6_9 C5_9 C8_9 120.3(5)
C4_9 C5_9 C8_9 118.6(5)
C5_9 C6_9 C1_9 122.0(5)
C5_9 C6_9 H6_9 119.0
C1_9 C6_9 H6_9 119.0
F9_9 C7_9 F11_9 106.5(4)
F9_9 C7_9 F10_9 106.1(4)
F11_9 C7_9 F10_9 106.0(4)
F9_9 C7_9 C3_9 112.5(4)
F11_9 C7_9 C3_9 113.0(4)
F10_9 C7_9 C3_9 112.2(4)
F16_9 C8_9 F17_9 112.7(10)
F13_9 C8_9 F14_9 107.0(9)
F16_9 C8_9 F15_9 108.1(10)
F17_9 C8_9 F15_9 98.5(7)
F13_9 C8_9 F12_9 108.8(9)
F14_9 C8_9 F12_9 95.9(6)
F16_9 C8_9 C5_9 115.4(7)
F13_9 C8_9 C5_9 116.4(6)
F17_9 C8_9 C5_9 110.2(5)
F14_9 C8_9 C5_9 112.0(6)
F15_9 C8_9 C5_9 110.5(6)
F12_9 C8_9 C5_9 114.6(5)
C2_10 C1_10 C6_10 115.8(4)
C2_10 C1_10 B1 122.8(4)
C6_10 C1_10 B1 120.8(4)
C3_10 C2_10 C1_10 122.3(4)
C3_10 C2_10 H2_10 118.8
C1_10 C2_10 H2_10 118.8
C2_10 C3_10 C4_10 121.0(4)
C2_10 C3_10 C7_10 121.2(4)
C4_10 C3_10 C7_10 117.7(4)
C5_10 C4_10 C3_10 117.8(5)
C5_10 C4_10 H4_10 121.1
C3_10 C4_10 H4_10 121.1
C4_10 C5_10 C6_10 120.8(4)
C4_10 C5_10 C8_10 119.4(5)
C6_10 C5_10 C8_10 119.8(5)
C5_10 C6_10 C1_10 122.3(4)
C5_10 C6_10 H6_10 118.8
C1_10 C6_10 H6_10 118.8
F9_10 C7_10 F11_10 107.4(5)
F9_10 C7_10 F10_10 105.0(5)
F11_10 C7_10 F10_10 105.2(4)
F9_10 C7_10 C3_10 112.5(4)
F11_10 C7_10 C3_10 112.5(4)
F10_10 C7_10 C3_10 113.6(4)
F16_10 C8_10 F15_10 110.1(9)
F16_10 C8_10 F17_10 108.5(9)
F15_10 C8_10 F17_10 102.5(9)
F13_10 C8_10 F12_10 105.7(8)
F13_10 C8_10 F14_10 103.9(8)
F12_10 C8_10 F14_10 105.3(8)
F16_10 C8_10 C5_10 112.5(6)
F13_10 C8_10 C5_10 114.8(6)
F15_10 C8_10 C5_10 109.3(6)
F17_10 C8_10 C5_10 113.5(6)
F12_10 C8_10 C5_10 112.3(5)
F14_10 C8_10 C5_10 113.9(5)
C6_11 C1_11 C2_11 118.0(6)
C6_11 C1_11 C7_11 120.4(7)
C2_11 C1_11 C7_11 121.6(7)
C3_11 C2_11 C1_11 119.6(7)
C3_11 C2_11 H2_11 120.2
C1_11 C2_11 H2_11 120.2
C4_11 C3_11 C2_11 121.8(7)
C4_11 C3_11 H3_11 119.1
C2_11 C3_11 H3_11 119.1
C3_11 C4_11 C5_11 119.4(7)
C3_11 C4_11 H4_11 120.3
C5_11 C4_11 H4_11 120.3
C6_11 C5_11 C4_11 119.2(8)
C6_11 C5_11 H5_11 120.4
C4_11 C5_11 H5_11 120.4
C5_11 C6_11 C1_11 122.0(7)
C5_11 C6_11 H6_11 119.0
C1_11 C6_11 H6_11 119.0
C1_11 C7_11 H7A_11 109.5
C1_11 C7_11 H7B_11 109.5
H7A_11 C7_11 H7B_11 109.5
C1_11 C7_11 H7C_11 109.5
H7A_11 C7_11 H7C_11 109.5
H7B_11 C7_11 H7C_11 109.5

loop_
_geom_bond_atom_site_label_1
_geom_bond_atom_site_label_2
_geom_bond_distance
Au1 P2 2.3031(13)
Au1 P1 2.3082(14)
B1 C1_9 1.635(7)
B1 C1_7 1.637(7)
B1 C1_10 1.642(7)
B1 C1_8 1.644(7)
P1 C1_2 1.788(5)
P1 C1_1 1.808(6)
P1 C1_3 1.813(5)
P2 C1_4 1.810(5)
P2 C1_6 1.815(5)
P2 C1_5 1.826(5)
C1_1 C2_1 1.385(8)
C1_1 C6_1 1.398(7)
C2_1 C3_1 1.380(8)
C2_1 H2_1 0.9500
C3_1 C4_1 1.380(8)
C3_1 H3_1 0.9500
C4_1 C5_1 1.379(9)
C4_1 H4_1 0.9500
C5_1 C6_1 1.376(8)
C5_1 H5_1 0.9500
C6_1 H6_1 0.9500
C1_2 C6_2 1.390(7)
C1_2 C2_2 1.403(7)
C2_2 C3_2 1.378(7)
C2_2 H2_2 0.9500
C3_2 C4_2 1.376(8)
C3_2 H3_2 0.9500
C4_2 C5_2 1.374(8)
C4_2 H4_2 0.9500
C5_2 C6_2 1.387(7)
C5_2 H5_2 0.9500
C6_2 H6_2 0.9500
C1_3 C2_3 1.386(8)
C1_3 C6_3 1.399(7)
C2_3 C3_3 1.386(8)
C2_3 H2_3 0.9500
C3_3 C4_3 1.386(9)
C3_3 H3_3 0.9500
C4_3 C5_3 1.389(9)
C4_3 H4_3 0.9500
C5_3 C6_3 1.377(8)
C5_3 H5_3 0.9500
C6_3 H6_3 0.9500
C1_4 C2_4 1.384(7)
C1_4 C6_4 1.398(7)
C2_4 C3_4 1.383(7)
C2_4 H2_4 0.9500
C3_4 C4_4 1.376(7)
C3_4 H3_4 0.9500
C4_4 C5_4 1.375(8)
C4_4 H4_4 0.9500
C5_4 C6_4 1.386(8)
C5_4 H5_4 0.9500
C6_4 H6_4 0.9500
C1_5 C6_5 1.375(6)
C1_5 C2_5 1.385(7)
C2_5 C3_5 1.385(7)
C2_5 H2_5 0.9500
C3_5 C4_5 1.372(8)
C3_5 H3_5 0.9500
C4_5 C5_5 1.374(7)
C4_5 H4_5 0.9500
C5_5 C6_5 1.392(7)
C5_5 H5_5 0.9500
C6_5 H6_5 0.9500
C1_6 C6_6 1.387(7)
C1_6 C2_6 1.395(7)
C2_6 C3_6 1.384(7)
C2_6 H2_6 0.9500
C3_6 C4_6 1.381(8)
C3_6 H3_6 0.9500
C4_6 C5_6 1.379(8)
C4_6 H4_6 0.9500
C5_6 C6_6 1.383(7)
C5_6 H5_6 0.9500
C6_6 H6_6 0.9500
C1_7 C6_7 1.394(7)
C1_7 C2_7 1.403(6)
C2_7 C3_7 1.394(7)
C2_7 H2_7 0.9500
C3_7 C4_7 1.382(7)
C3_7 C7_7 1.507(7)
C4_7 C5_7 1.400(7)
C4_7 H4_7 0.9500
C5_7 C6_7 1.391(7)
C5_7 C8_7 1.477(8)
C6_7 H6_7 0.9500
C7_7 F10_7 1.306(6)
C7_7 F11_7 1.313(7)
C7_7 F9_7 1.325(7)
C8_7 F13_7 1.270(6)
C8_7 F12_7 1.333(7)
C8_7 F14_7 1.336(7)
C1_8 C2_8 1.400(7)
C1_8 C6_8 1.406(6)
C2_8 C3_8 1.380(7)
C2_8 H2_8 0.9500
C3_8 C4_8 1.384(7)
C3_8 C7_8 1.511(7)
C4_8 C5_8 1.385(7)
C4_8 H4_8 0.9500
C5_8 C6_8 1.386(7)
C5_8 C8_8 1.504(7)
C6_8 H6_8 0.9500
C7_8 F17_8 1.291(14)
C7_8 F16_8 1.294(12)
C7_8 F15_8 1.295(16)
C7_8 F11_8 1.301(12)
C7_8 F10_8 1.326(12)
C7_8 F9_8 1.337(13)
C8_8 F14_8 1.271(11)
C8_8 F20_8 1.286(12)
C8_8 F19_8 1.303(9)
C8_8 F13_8 1.337(11)
C8_8 F12_8 1.354(9)
C8_8 F18_8 1.355(11)
C1_9 C6_9 1.398(7)
C1_9 C2_9 1.401(6)
C2_9 C3_9 1.388(6)
C2_9 H2_9 0.9500
C3_9 C4_9 1.383(7)
C3_9 C7_9 1.492(7)
C4_9 C5_9 1.394(7)
C4_9 H4_9 0.9500
C5_9 C6_9 1.384(7)
C5_9 C8_9 1.495(7)
C6_9 H6_9 0.9500
C7_9 F9_9 1.338(6)
C7_9 F11_9 1.340(5)
C7_9 F10_9 1.350(6)
C8_9 F16_9 1.194(11)
C8_9 F13_9 1.249(10)
C8_9 F17_9 1.335(9)
C8_9 F14_9 1.356(9)
C8_9 F15_9 1.366(10)
C8_9 F12_9 1.385(9)
C1_10 C2_10 1.391(7)
C1_10 C6_10 1.399(6)
C2_10 C3_10 1.384(7)
C2_10 H2_10 0.9500
C3_10 C4_10 1.389(7)
C3_10 C7_10 1.504(7)
C4_10 C5_10 1.385(7)
C4_10 H4_10 0.9500
C5_10 C6_10 1.386(7)
C5_10 C8_10 1.503(7)
C6_10 H6_10 0.9500
C7_10 F9_10 1.313(6)
C7_10 F11_10 1.317(6)
C7_10 F10_10 1.327(6)
C8_10 F16_10 1.255(10)
C8_10 F13_10 1.288(9)
C8_10 F15_10 1.296(10)
C8_10 F17_10 1.307(10)
C8_10 F12_10 1.318(9)
C8_10 F14_10 1.347(9)
C1_11 C6_11 1.388(10)
C1_11 C2_11 1.392(9)
C1_11 C7_11 1.522(9)
C2_11 C3_11 1.372(9)
C2_11 H2_11 0.9500
C3_11 C4_11 1.365(11)
C3_11 H3_11 0.9500
C4_11 C5_11 1.384(11)
C4_11 H4_11 0.9500
C5_11 C6_11 1.369(10)
C5_11 H5_11 0.9500
C6_11 H6_11 0.9500
C7_11 H7A_11 0.9800
C7_11 H7B_11 0.9800
C7_11 H7C_11 0.9800

loop_
_geom_torsion_atom_site_label_1
_geom_torsion_atom_site_label_2
_geom_torsion_atom_site_label_3
_geom_torsion_atom_site_label_4
_geom_torsion
Au1 P1 C1_1 C2_1 70.1(4)
Au1 P1 C1_1 C6_1 -111.2(4)
C6_1 C1_1 C2_1 C3_1 -0.9(8)
P1 C1_1 C2_1 C3_1 177.9(4)
C1_1 C2_1 C3_1 C4_1 0.0(9)
C2_1 C3_1 C4_1 C5_1 1.4(9)
C3_1 C4_1 C5_1 C6_1 -1.9(9)
C4_1 C5_1 C6_1 C1_1 1.1(9)
C2_1 C1_1 C6_1 C5_1 0.3(8)
P1 C1_1 C6_1 C5_1 -178.4(4)
Au1 P1 C1_2 C6_2 18.4(5)
Au1 P1 C1_2 C2_2 -156.0(4)
C6_2 C1_2 C2_2 C3_2 0.8(8)
P1 C1_2 C2_2 C3_2 175.2(4)
C1_2 C2_2 C3_2 C4_2 -1.0(9)
C2_2 C3_2 C4_2 C5_2 1.2(10)
C3_2 C4_2 C5_2 C6_2 -1.2(10)
C4_2 C5_2 C6_2 C1_2 1.0(9)
C2_2 C1_2 C6_2 C5_2 -0.8(8)
P1 C1_2 C6_2 C5_2 -175.3(4)
Au1 P1 C1_3 C2_3 -154.7(4)
Au1 P1 C1_3 C6_3 31.3(5)
C6_3 C1_3 C2_3 C3_3 -1.6(9)
P1 C1_3 C2_3 C3_3 -175.5(5)
C1_3 C2_3 C3_3 C4_3 1.5(9)
C2_3 C3_3 C4_3 C5_3 -0.8(10)
C3_3 C4_3 C5_3 C6_3 0.2(10)
C4_3 C5_3 C6_3 C1_3 -0.2(9)
C2_3 C1_3 C6_3 C5_3 1.0(9)
P1 C1_3 C6_3 C5_3 175.1(5)
Au1 P2 C1_4 C2_4 -32.0(4)
Au1 P2 C1_4 C6_4 150.2(4)
C6_4 C1_4 C2_4 C3_4 1.4(7)
P2 C1_4 C2_4 C3_4 -176.4(4)
C1_4 C2_4 C3_4 C4_4 -0.6(7)
C2_4 C3_4 C4_4 C5_4 -0.9(8)
C3_4 C4_4 C5_4 C6_4 1.6(8)
C4_4 C5_4 C6_4 C1_4 -0.7(8)
C2_4 C1_4 C6_4 C5_4 -0.8(7)
P2 C1_4 C6_4 C5_4 177.1(4)
Au1 P2 C1_5 C6_5 125.7(4)
Au1 P2 C1_5 C2_5 -55.0(4)
C6_5 C1_5 C2_5 C3_5 1.1(8)
P2 C1_5 C2_5 C3_5 -178.3(4)
C1_5 C2_5 C3_5 C4_5 -0.3(8)
C2_5 C3_5 C4_5 C5_5 -0.6(8)
C3_5 C4_5 C5_5 C6_5 0.6(8)
C2_5 C1_5 C6_5 C5_5 -1.0(7)
P2 C1_5 C6_5 C5_5 178.3(4)
C4_5 C5_5 C6_5 C1_5 0.2(8)
Au1 P2 C1_6 C6_6 -36.9(4)
Au1 P2 C1_6 C2_6 147.8(3)
C6_6 C1_6 C2_6 C3_6 -2.1(7)
P2 C1_6 C2_6 C3_6 173.2(4)
C1_6 C2_6 C3_6 C4_6 0.5(7)
C2_6 C3_6 C4_6 C5_6 1.7(8)
C3_6 C4_6 C5_6 C6_6 -2.1(8)
C4_6 C5_6 C6_6 C1_6 0.5(8)
C2_6 C1_6 C6_6 C5_6 1.6(7)
P2 C1_6 C6_6 C5_6 -173.7(4)
C6_7 C1_7 C2_7 C3_7 -0.6(7)
B1 C1_7 C2_7 C3_7 -171.8(4)
C1_7 C2_7 C3_7 C4_7 0.1(7)
C1_7 C2_7 C3_7 C7_7 -178.1(4)
C2_7 C3_7 C4_7 C5_7 0.0(7)
C7_7 C3_7 C4_7 C5_7 178.1(5)
C3_7 C4_7 C5_7 C6_7 0.5(7)
C3_7 C4_7 C5_7 C8_7 179.5(5)
C4_7 C5_7 C6_7 C1_7 -1.1(7)
C8_7 C5_7 C6_7 C1_7 179.9(5)
C2_7 C1_7 C6_7 C5_7 1.1(7)
B1 C1_7 C6_7 C5_7 172.2(4)
C4_7 C3_7 C7_7 F10_7 132.5(5)
C2_7 C3_7 C7_7 F10_7 -49.3(7)
C4_7 C3_7 C7_7 F11_7 10.1(8)
C2_7 C3_7 C7_7 F11_7 -171.7(5)
C4_7 C3_7 C7_7 F9_7 -108.3(6)
C2_7 C3_7 C7_7 F9_7 69.9(6)
C6_7 C5_7 C8_7 F13_7 176.1(6)
C4_7 C5_7 C8_7 F13_7 -2.9(8)
C6_7 C5_7 C8_7 F12_7 -59.1(7)
C4_7 C5_7 C8_7 F12_7 122.0(6)
C6_7 C5_7 C8_7 F14_7 54.6(7)
C4_7 C5_7 C8_7 F14_7 -124.4(5)
C6_8 C1_8 C2_8 C3_8 -1.7(7)
B1 C1_8 C2_8 C3_8 170.7(5)
C1_8 C2_8 C3_8 C4_8 1.0(8)
C1_8 C2_8 C3_8 C7_8 179.2(5)
C2_8 C3_8 C4_8 C5_8 0.9(8)
C7_8 C3_8 C4_8 C5_8 -177.3(5)
C3_8 C4_8 C5_8 C6_8 -1.9(8)
C3_8 C4_8 C5_8 C8_8 175.8(5)
C4_8 C5_8 C6_8 C1_8 1.1(8)
C8_8 C5_8 C6_8 C1_8 -176.5(5)
C2_8 C1_8 C6_8 C5_8 0.7(7)
B1 C1_8 C6_8 C5_8 -171.7(4)
C2_8 C3_8 C7_8 F17_8 42.6(10)
C4_8 C3_8 C7_8 F17_8 -139.1(8)
C2_8 C3_8 C7_8 F16_8 162.7(8)
C4_8 C3_8 C7_8 F16_8 -19.0(10)
C2_8 C3_8 C7_8 F15_8 -76.0(10)
C4_8 C3_8 C7_8 F15_8 102.3(10)
C2_8 C3_8 C7_8 F11_8 -161.4(8)
C4_8 C3_8 C7_8 F11_8 17.0(10)
C2_8 C3_8 C7_8 F10_8 -44.9(9)
C4_8 C3_8 C7_8 F10_8 133.4(7)
C2_8 C3_8 C7_8 F9_8 71.5(9)
C4_8 C3_8 C7_8 F9_8 -110.2(9)
C4_8 C5_8 C8_8 F14_8 111.7(9)
C6_8 C5_8 C8_8 F14_8 -70.5(9)
C4_8 C5_8 C8_8 F20_8 -93.8(9)
C6_8 C5_8 C8_8 F20_8 83.9(9)
C4_8 C5_8 C8_8 F19_8 33.5(9)
C6_8 C5_8 C8_8 F19_8 -148.8(7)
C4_8 C5_8 C8_8 F13_8 -128.9(7)
C6_8 C5_8 C8_8 F13_8 48.8(8)
C4_8 C5_8 C8_8 F12_8 -16.2(9)
C6_8 C5_8 C8_8 F12_8 161.5(7)
C4_8 C5_8 C8_8 F18_8 149.4(7)
C6_8 C5_8 C8_8 F18_8 -32.9(9)
C6_9 C1_9 C2_9 C3_9 -2.3(7)
B1 C1_9 C2_9 C3_9 -174.2(4)
C1_9 C2_9 C3_9 C4_9 2.1(7)
C1_9 C2_9 C3_9 C7_9 -179.9(4)
C2_9 C3_9 C4_9 C5_9 -0.3(7)
C7_9 C3_9 C4_9 C5_9 -178.3(4)
C3_9 C4_9 C5_9 C6_9 -1.2(7)
C3_9 C4_9 C5_9 C8_9 177.4(4)
C4_9 C5_9 C6_9 C1_9 0.9(7)
C8_9 C5_9 C6_9 C1_9 -177.6(4)
C2_9 C1_9 C6_9 C5_9 0.8(7)
B1 C1_9 C6_9 C5_9 172.7(4)
C4_9 C3_9 C7_9 F9_9 -131.8(5)
C2_9 C3_9 C7_9 F9_9 50.2(6)
C4_9 C3_9 C7_9 F11_9 -11.2(6)
C2_9 C3_9 C7_9 F11_9 170.8(4)
C4_9 C3_9 C7_9 F10_9 108.6(5)
C2_9 C3_9 C7_9 F10_9 -69.4(6)
C6_9 C5_9 C8_9 F16_9 64.8(12)
C4_9 C5_9 C8_9 F16_9 -113.8(12)
C6_9 C5_9 C8_9 F13_9 -122.1(10)
C4_9 C5_9 C8_9 F13_9 59.3(11)
C6_9 C5_9 C8_9 F17_9 -64.2(8)
C4_9 C5_9 C8_9 F17_9 117.2(7)
C6_9 C5_9 C8_9 F14_9 114.3(7)
C4_9 C5_9 C8_9 F14_9 -64.3(8)
C6_9 C5_9 C8_9 F15_9 -172.1(7)
C4_9 C5_9 C8_9 F15_9 9.3(9)
C6_9 C5_9 C8_9 F12_9 6.5(9)
C4_9 C5_9 C8_9 F12_9 -172.1(6)
C6_10 C1_10 C2_10 C3_10 0.4(7)
B1 C1_10 C2_10 C3_10 171.2(4)
C1_10 C2_10 C3_10 C4_10 -0.1(7)
C1_10 C2_10 C3_10 C7_10 -177.1(4)
C2_10 C3_10 C4_10 C5_10 -0.2(7)
C7_10 C3_10 C4_10 C5_10 177.0(4)
C3_10 C4_10 C5_10 C6_10 0.1(7)
C3_10 C4_10 C5_10 C8_10 -179.5(5)
C4_10 C5_10 C6_10 C1_10 0.2(8)
C8_10 C5_10 C6_10 C1_10 179.8(4)
C2_10 C1_10 C6_10 C5_10 -0.4(7)
B1 C1_10 C6_10 C5_10 -171.5(4)
C2_10 C3_10 C7_10 F9_10 99.2(6)
C4_10 C3_10 C7_10 F9_10 -77.9(6)
C2_10 C3_10 C7_10 F11_10 -22.2(7)
C4_10 C3_10 C7_10 F11_10 160.6(5)
C2_10 C3_10 C7_10 F10_10 -141.6(5)
C4_10 C3_10 C7_10 F10_10 41.2(6)
C4_10 C5_10 C8_10 F16_10 124.6(10)
C6_10 C5_10 C8_10 F16_10 -55.0(11)
C4_10 C5_10 C8_10 F13_10 -58.6(10)
C6_10 C5_10 C8_10 F13_10 121.8(9)
C4_10 C5_10 C8_10 F15_10 -112.8(10)
C6_10 C5_10 C8_10 F15_10 67.6(10)
C4_10 C5_10 C8_10 F17_10 0.9(11)
C6_10 C5_10 C8_10 F17_10 -178.7(10)
C4_10 C5_10 C8_10 F12_10 62.2(10)
C6_10 C5_10 C8_10 F12_10 -117.4(9)
C4_10 C5_10 C8_10 F14_10 -178.2(8)
C6_10 C5_10 C8_10 F14_10 2.2(10)
C6_11 C1_11 C2_11 C3_11 0.9(10)
C7_11 C1_11 C2_11 C3_11 -179.8(6)
C1_11 C2_11 C3_11 C4_11 -0.5(10)
C2_11 C3_11 C4_11 C5_11 0.0(11)
C3_11 C4_11 C5_11 C6_11 0.1(11)
C4_11 C5_11 C6_11 C1_11 0.3(11)
C2_11 C1_11 C6_11 C5_11 -0.8(10)
C7_11 C1_11 C6_11 C5_11 179.8(7)
